data_4330920
loop_
_publ_author_name
'Nick A. Giffin'
'Arthur D. Hendsbee'
'Tracey L. Roemmele'
'Michael D. Lumsden'
'Cory C. Pye'
'Jason D. Masuda'

_publ_contact_author_address
; The Maritimes Centre for Green Chemistry
  Department of Chemistry
  Saint Mary's University
  923 Robie St
  Halifax, Nova Scotia
  B3H 3C3 
  Canada
;
_publ_contact_author_email jason.masuda@smu.ca
_publ_contact_author_name 'Jason D. Masuda'
_publ_section_title
;
 Preparation of a Diphosphine with Persistent Phosphinyl Radical Character
 in Solution: Characterization, Reactivity with O2, S8, Se, Te, and P4,
 and Electronic Structure Calculations
;
_journal_name_full 'Inorganic Chemistry'
_journal_page_first 11837
_journal_page_last 11850
_journal_paper_doi 10.1021/ic301758k
_journal_volume 51
_journal_year 2012
_chemical_formula_moiety 'C52 H76 N4 P2 '
_chemical_formula_sum 'C52 H76 N4 P2'
_chemical_formula_weight 819.11
_chemical_name_systematic
; 
 ? 
;
_space_group_IT_number 56
_symmetry_cell_setting orthorhombic
_symmetry_space_group_name_Hall '-P 2ab 2ac'
_symmetry_space_group_name_H-M 'P c c n'
_atom_sites_solution_hydrogens geom
_atom_sites_solution_primary direct
_atom_sites_solution_secondary difmap
_audit_creation_method SHELXL-97
_cell_angle_alpha 90.00
_cell_angle_beta 90.00
_cell_angle_gamma 90.00
_cell_formula_units_Z 4
_cell_length_a 12.3916(15)
_cell_length_b 17.744(2)
_cell_length_c 24.391(3)
_cell_measurement_reflns_used 3769
_cell_measurement_temperature 296(2)
_cell_measurement_theta_max 26.14
_cell_measurement_theta_min 2.17
_cell_volume 5363.0(11)
_computing_cell_refinement 'Bruker SAINT'
_computing_data_collection 'Bruker APEX2'
_computing_data_reduction 'Bruker SAINT'
_computing_molecular_graphics 'Bruker SHELXTL'
_computing_publication_material 'Bruker SHELXTL'
_computing_structure_refinement 'SHELXL-97 (Sheldrick, 1997)'
_computing_structure_solution 'SHELXS-97 (Sheldrick, 1990)'
_diffrn_ambient_temperature 296(2)
_diffrn_measured_fraction_theta_full 0.983
_diffrn_measured_fraction_theta_max 0.983
_diffrn_measurement_device_type 'Bruker APEX-II CCD'
_diffrn_measurement_method '\f and \w scans'
_diffrn_radiation_monochromator graphite
_diffrn_radiation_source 'fine-focus sealed tube'
_diffrn_radiation_type MoK\a
_diffrn_radiation_wavelength 0.71073
_diffrn_reflns_av_R_equivalents 0.0804
_diffrn_reflns_av_sigmaI/netI 0.0627
_diffrn_reflns_limit_h_max 16
_diffrn_reflns_limit_h_min -16
_diffrn_reflns_limit_k_max 22
_diffrn_reflns_limit_k_min -23
_diffrn_reflns_limit_l_max 32
_diffrn_reflns_limit_l_min -28
_diffrn_reflns_number 40991
_diffrn_reflns_theta_full 28.31
_diffrn_reflns_theta_max 28.31
_diffrn_reflns_theta_min 2.00
_diffrn_standards_number 0
_exptl_absorpt_coefficient_mu 0.115
_exptl_absorpt_correction_T_max 0.7457
_exptl_absorpt_correction_T_min 0.6244
_exptl_absorpt_correction_type multi-scan
_exptl_absorpt_process_details '(SADABS; Bruker, 2008)'
_exptl_crystal_colour orange
_exptl_crystal_density_diffrn 1.015
_exptl_crystal_description Block
_exptl_crystal_F_000 1784
_exptl_crystal_size_max .4019
_exptl_crystal_size_mid .3662
_exptl_crystal_size_min .3476
_refine_diff_density_max 0.259
_refine_diff_density_min -0.225
_refine_diff_density_rms 0.045
_refine_ls_extinction_method none
_refine_ls_goodness_of_fit_ref 1.031
_refine_ls_hydrogen_treatment constr
_refine_ls_matrix_type full
_refine_ls_number_parameters 298
_refine_ls_number_reflns 6578
_refine_ls_number_restraints 7
_refine_ls_restrained_S_all 1.032
_refine_ls_R_factor_all 0.0929
_refine_ls_R_factor_gt 0.0517
_refine_ls_shift/su_max 0.001
_refine_ls_shift/su_mean 0.000
_refine_ls_structure_factor_coef Fsqd
_refine_ls_weighting_details 'calc w=1/[\s^2^(Fo^2^)+(0.0559P)^2^+0.0000P] where P=(Fo^2^+2Fc^2^)/3'
_refine_ls_weighting_scheme calc
_refine_ls_wR_factor_gt 0.1115
_refine_ls_wR_factor_ref 0.1231
_reflns_number_gt 4260
_reflns_number_total 6578
_reflns_threshold_expression >2sigma(I)
_cod_data_source_file ic301758k_si_001_1.cif
_cod_data_source_block Compound_1
_cod_original_cell_volume 5362.8(11)
_cod_database_code 4330920

loop_
_symmetry_equiv_pos_as_xyz
'x, y, z'
'-x+1/2, -y+1/2, z'
'-x, y+1/2, -z+1/2'
'x+1/2, -y, -z+1/2'
'-x, -y, -z'
'x-1/2, y-1/2, -z'
'x, -y-1/2, z-1/2'
'-x-1/2, y, z-1/2'

loop_
_atom_site_label
_atom_site_type_symbol
_atom_site_fract_x
_atom_site_fract_y
_atom_site_fract_z
_atom_site_U_iso_or_equiv
_atom_site_adp_type
_atom_site_occupancy
_atom_site_symmetry_multiplicity
_atom_site_calc_flag
_atom_site_refinement_flags
_atom_site_disorder_group
P1A P 0.68603(4) 0.20224(2) 0.393808(19) 0.01925(13) Uani 0.9443(14) 1 d P 1
N1A N 0.64675(13) 0.16524(10) 0.45494(7) 0.0226(4) Uani 0.9443(14) 1 d PD 1
N2A N 0.77577(15) 0.12931(9) 0.38288(8) 0.0231(4) Uani 0.9443(14) 1 d PD 1
C25A C 0.72156(15) 0.10666(9) 0.47478(7) 0.0255(4) Uani 0.9443(14) 1 d PD 1
H25A H 0.6833 0.0699 0.4969 0.030(5) Uiso 0.9443(14) 1 calc PR 1
H25B H 0.7781 0.1290 0.4969 0.028(5) Uiso 0.9443(14) 1 calc PR 1
C26A C 0.76952(15) 0.06919(10) 0.42404(8) 0.0234(4) Uani 0.9443(14) 1 d PD 1
H26A H 0.8407 0.0491 0.4319 0.029(5) Uiso 0.9443(14) 1 calc PR 1
H26B H 0.7236 0.0285 0.4114 0.018(5) Uiso 0.9443(14) 1 calc PR 1
P1B P 0.7663(7) 0.1840(3) 0.4433(4) 0.033(3) Uani 0.0557(14) 1 d PD 2
N1B N 0.645(3) 0.1383(13) 0.4427(14) 0.022(9) Uiso 0.0557(14) 1 d PD 2
N2B N 0.799(3) 0.1187(15) 0.3986(13) 0.016(8) Uiso 0.0557(14) 1 d PD 2
C25B C 0.680(2) 0.0590(13) 0.4490(12) 0.0255(4) Uani 0.0557(14) 1 d PD 2
H25C H 0.6192 0.0260 0.4411 0.031 Uiso 0.0557(14) 1 calc PR 2
H25D H 0.7015 0.0504 0.4866 0.031 Uiso 0.0557(14) 1 calc PR 2
C26B C 0.773(3) 0.0393(15) 0.4109(14) 0.0234(4) Uani 0.0557(14) 1 d PD 2
H26C H 0.8312 0.0132 0.4296 0.028 Uiso 0.0557(14) 1 calc PR 2
H26D H 0.7504 0.0112 0.3788 0.028 Uiso 0.0557(14) 1 calc PR 2
C1 C 0.84475(14) 0.12356(8) 0.33602(7) 0.0240(4) Uani 1 1 d . .
C2 C 0.79884(14) 0.11611(9) 0.28347(7) 0.0253(4) Uani 1 1 d . .
C3 C 0.86761(15) 0.11570(9) 0.23826(7) 0.0289(4) Uani 1 1 d . .
H3 H 0.8381 0.1123 0.2033 0.035 Uiso 1 1 calc R .
C4 C 0.97740(15) 0.12019(10) 0.24381(8) 0.0330(4) Uani 1 1 d . .
H4 H 1.0215 0.1200 0.2130 0.040 Uiso 1 1 calc R .
C5 C 1.02176(15) 0.12499(10) 0.29530(8) 0.0327(4) Uani 1 1 d . .
H5 H 1.0964 0.1268 0.2989 0.039 Uiso 1 1 calc R .
C6 C 0.95779(14) 0.12713(9) 0.34220(7) 0.0266(4) Uani 1 1 d . .
C7 C 0.53512(14) 0.16074(9) 0.47182(7) 0.0250(4) Uani 1 1 d . .
C8 C 0.45957(14) 0.11515(9) 0.44422(7) 0.0262(4) Uani 1 1 d . .
C9 C 0.35451(15) 0.11203(10) 0.46461(8) 0.0309(4) Uani 1 1 d . .
H9 H 0.3038 0.0823 0.4467 0.037 Uiso 1 1 calc R .
C10 C 0.32384(16) 0.15189(10) 0.51061(8) 0.0356(5) Uani 1 1 d . .
H10 H 0.2536 0.1485 0.5238 0.043 Uiso 1 1 calc R .
C11 C 0.39832(16) 0.19666(10) 0.53678(8) 0.0353(5) Uani 1 1 d . .
H11 H 0.3774 0.2238 0.5676 0.042 Uiso 1 1 calc R .
C12 C 0.50447(15) 0.20246(9) 0.51817(7) 0.0279(4) Uani 1 1 d . .
C13 C 1.01292(14) 0.13361(10) 0.39761(8) 0.0317(4) Uani 1 1 d . .
H13 H 0.9579 0.1470 0.4248 0.038 Uiso 1 1 calc R .
C14 C 1.06274(16) 0.05738(10) 0.41490(9) 0.0374(5) Uani 1 1 d . .
H14A H 1.0080 0.0191 0.4143 0.056 Uiso 1 1 calc R .
H14B H 1.0917 0.0616 0.4513 0.056 Uiso 1 1 calc R .
H14C H 1.1194 0.0441 0.3899 0.056 Uiso 1 1 calc R .
C15 C 1.09920(16) 0.19451(10) 0.39856(9) 0.0393(5) Uani 1 1 d . .
H15A H 1.1222 0.2029 0.4357 0.059 Uiso 1 1 calc R .
H15B H 1.0702 0.2404 0.3838 0.059 Uiso 1 1 calc R .
H15C H 1.1597 0.1787 0.3768 0.059 Uiso 1 1 calc R .
C16 C 0.67837(14) 0.10889(9) 0.27351(8) 0.0290(4) Uani 1 1 d . .
H16 H 0.6434 0.1027 0.3093 0.035 Uiso 1 1 calc R .
C17 C 0.63152(16) 0.17921(11) 0.24701(9) 0.0390(5) Uani 1 1 d . .
H17A H 0.6416 0.2215 0.2710 0.058 Uiso 1 1 calc R .
H17B H 0.5558 0.1719 0.2405 0.058 Uiso 1 1 calc R .
H17C H 0.6676 0.1886 0.2128 0.058 Uiso 1 1 calc R .
C18 C 0.65180(18) 0.03925(11) 0.23926(10) 0.0500(6) Uani 1 1 d . .
H18A H 0.6826 0.0446 0.2033 0.075 Uiso 1 1 calc R .
H18B H 0.5749 0.0341 0.2362 0.075 Uiso 1 1 calc R .
H18C H 0.6812 -0.0047 0.2567 0.075 Uiso 1 1 calc R .
C19 C 0.48747(14) 0.06795(9) 0.39459(7) 0.0287(4) Uani 1 1 d . .
H19 H 0.5625 0.0791 0.3848 0.034 Uiso 1 1 calc R .
C20 C 0.41708(16) 0.08748(12) 0.34494(8) 0.0404(5) Uani 1 1 d . .
H20A H 0.4385 0.0572 0.3142 0.061 Uiso 1 1 calc R .
H20B H 0.4258 0.1398 0.3360 0.061 Uiso 1 1 calc R .
H20C H 0.3428 0.0776 0.3535 0.061 Uiso 1 1 calc R .
C21 C 0.48043(18) -0.01628(10) 0.40773(9) 0.0441(5) Uani 1 1 d . .
H21A H 0.5214 -0.0268 0.4402 0.066 Uiso 1 1 calc R .
H21B H 0.5091 -0.0448 0.3776 0.066 Uiso 1 1 calc R .
H21C H 0.4064 -0.0300 0.4136 0.066 Uiso 1 1 calc R .
C22 C 0.6109(2) 0.21310(12) 0.60489(9) 0.0552(6) Uani 1 1 d . .
H22A H 0.5458 0.2029 0.6249 0.083 Uiso 1 1 calc R .
H22B H 0.6562 0.2460 0.6260 0.083 Uiso 1 1 calc R .
H22C H 0.6483 0.1667 0.5980 0.083 Uiso 1 1 calc R .
C23 C 0.58271(16) 0.25098(10) 0.55028(8) 0.0351(5) Uani 1 1 d . .
H23 H 0.6493 0.2553 0.5288 0.042 Uiso 1 1 calc R .
C24 C 0.53975(19) 0.33038(11) 0.56038(10) 0.0493(6) Uani 1 1 d . .
H24A H 0.5219 0.3535 0.5260 0.074 Uiso 1 1 calc R .
H24B H 0.5940 0.3598 0.5786 0.074 Uiso 1 1 calc R .
H24C H 0.4764 0.3278 0.5829 0.074 Uiso 1 1 calc R .

loop_
_atom_site_aniso_label
_atom_site_aniso_U_11
_atom_site_aniso_U_22
_atom_site_aniso_U_33
_atom_site_aniso_U_23
_atom_site_aniso_U_13
_atom_site_aniso_U_12
P1A 0.0259(2) 0.0161(2) 0.0158(2) -0.00003(17) 0.0005(2) 0.00076(17)
N1A 0.0281(9) 0.0210(9) 0.0187(9) 0.0020(7) 0.0059(7) 0.0029(7)
N2A 0.0331(11) 0.0195(8) 0.0165(10) 0.0047(7) 0.0033(8) 0.0043(7)
C25A 0.0340(11) 0.0241(9) 0.0184(10) 0.0052(7) -0.0003(8) 0.0029(7)
C26A 0.0282(10) 0.0182(9) 0.0239(11) 0.0031(8) 0.0007(8) 0.0034(8)
P1B 0.039(5) 0.019(4) 0.040(6) 0.000(4) -0.005(4) -0.001(3)
C25B 0.0340(11) 0.0241(9) 0.0184(10) 0.0052(7) -0.0003(8) 0.0029(7)
C26B 0.0282(10) 0.0182(9) 0.0239(11) 0.0031(8) 0.0007(8) 0.0034(8)
C1 0.0349(10) 0.0139(7) 0.0233(9) 0.0001(6) 0.0084(8) 0.0039(7)
C2 0.0342(10) 0.0153(8) 0.0264(10) 0.0001(7) 0.0035(8) 0.0020(7)
C3 0.0403(11) 0.0251(9) 0.0212(10) 0.0004(7) 0.0028(8) 0.0025(8)
C4 0.0382(11) 0.0366(10) 0.0242(11) 0.0004(8) 0.0129(9) 0.0061(8)
C5 0.0299(10) 0.0332(10) 0.0351(12) -0.0031(8) 0.0050(9) 0.0072(8)
C6 0.0351(10) 0.0210(8) 0.0237(10) -0.0006(7) 0.0024(8) 0.0076(7)
C7 0.0310(10) 0.0243(9) 0.0195(10) 0.0062(7) 0.0048(8) 0.0022(7)
C8 0.0345(10) 0.0225(8) 0.0216(10) 0.0047(7) 0.0036(8) 0.0030(7)
C9 0.0299(10) 0.0323(10) 0.0304(11) 0.0054(8) 0.0037(8) 0.0014(8)
C10 0.0336(11) 0.0389(11) 0.0342(12) 0.0072(9) 0.0105(9) 0.0073(8)
C11 0.0462(12) 0.0328(10) 0.0268(11) 0.0025(8) 0.0115(9) 0.0108(9)
C12 0.0411(11) 0.0203(8) 0.0222(10) 0.0060(7) 0.0053(8) 0.0047(7)
C13 0.0345(10) 0.0303(10) 0.0301(11) -0.0030(8) 0.0026(9) 0.0078(7)
C14 0.0344(11) 0.0374(11) 0.0404(12) 0.0020(9) -0.0033(9) 0.0072(8)
C15 0.0427(12) 0.0325(10) 0.0427(13) -0.0078(9) -0.0021(10) 0.0036(8)
C16 0.0339(10) 0.0245(9) 0.0285(10) 0.0021(7) 0.0044(8) -0.0022(7)
C17 0.0381(12) 0.0354(10) 0.0433(13) 0.0101(9) -0.0029(10) -0.0020(8)
C18 0.0492(13) 0.0360(11) 0.0649(17) -0.0135(11) -0.0062(12) -0.0063(9)
C19 0.0375(10) 0.0260(9) 0.0226(10) 0.0019(7) 0.0045(8) -0.0009(7)
C20 0.0473(12) 0.0445(12) 0.0292(12) -0.0008(9) -0.0033(10) -0.0008(9)
C21 0.0671(15) 0.0300(10) 0.0351(13) 0.0000(9) 0.0119(11) -0.0033(10)
C22 0.0883(18) 0.0452(13) 0.0320(13) 0.0005(10) -0.0107(12) -0.0123(11)
C23 0.0530(13) 0.0271(9) 0.0253(11) -0.0019(8) 0.0054(9) 0.0006(8)
C24 0.0674(15) 0.0326(11) 0.0480(14) -0.0085(10) 0.0239(12) -0.0020(10)

loop_
_atom_type_symbol
_atom_type_description
_atom_type_scat_dispersion_real
_atom_type_scat_dispersion_imag
_atom_type_scat_source
C C 0.0033 0.0016 'International Tables Vol C Tables 4.2.6.8 and 6.1.1.4'
H H 0.0000 0.0000 'International Tables Vol C Tables 4.2.6.8 and 6.1.1.4'
N N 0.0061 0.0033 'International Tables Vol C Tables 4.2.6.8 and 6.1.1.4'
P P 0.1023 0.0942 'International Tables Vol C Tables 4.2.6.8 and 6.1.1.4'

loop_
_geom_angle_atom_site_label_1
_geom_angle_atom_site_label_2
_geom_angle_atom_site_label_3
_geom_angle
_geom_angle_site_symmetry_3
N1A P1A N2A 91.74(9) .
N1A P1A P1A 118.52(6) 2_655
N2A P1A P1A 96.17(6) 2_655
C7 N1A C25A 117.99(14) .
C7 N1A P1A 123.03(12) .
C25A N1A P1A 112.33(12) .
C1 N2A C26A 121.77(15) .
C1 N2A P1A 124.14(13) .
C26A N2A P1A 113.91(13) .
N1A C25A C26A 106.63(15) .
N1A C25A H25A 110.4 .
C26A C25A H25A 110.4 .
N1A C25A H25B 110.4 .
C26A C25A H25B 110.4 .
H25A C25A H25B 108.6 .
N2A C26A C25A 105.00(14) .
N2A C26A H26A 110.7 .
C25A C26A H26A 110.7 .
N2A C26A H26B 110.7 .
C25A C26A H26B 110.7 .
H26A C26A H26B 108.8 .
N2B P1B N1B 83.0(15) .
N2B P1B P1B 137.5(10) 2_655
N1B P1B P1B 108.5(10) 2_655
C25B N1B C7 116(2) .
C25B N1B P1B 101(2) .
C7 N1B P1B 129.2(17) .
C26B N2B C1 109(2) .
C26B N2B P1B 119(2) .
C1 N2B P1B 132.1(17) .
N1B C25B C26B 112(2) .
N1B C25B H25C 109.2 .
C26B C25B H25C 109.2 .
N1B C25B H25D 109.2 .
C26B C25B H25D 109.2 .
H25C C25B H25D 107.9 .
N2B C26B C25B 94(2) .
N2B C26B H26C 112.9 .
C25B C26B H26C 112.9 .
N2B C26B H26D 112.9 .
C25B C26B H26D 112.9 .
H26C C26B H26D 110.3 .
C2 C1 C6 120.17(15) .
C2 C1 N2A 119.50(16) .
C6 C1 N2A 120.31(17) .
C2 C1 N2B 135.0(11) .
C6 C1 N2B 104.3(11) .
C3 C2 C1 118.27(16) .
C3 C2 C16 118.31(16) .
C1 C2 C16 123.42(16) .
C4 C3 C2 121.93(17) .
C4 C3 H3 119.0 .
C2 C3 H3 119.0 .
C3 C4 C5 119.44(17) .
C3 C4 H4 120.3 .
C5 C4 H4 120.3 .
C4 C5 C6 121.67(18) .
C4 C5 H5 119.2 .
C6 C5 H5 119.2 .
C5 C6 C1 118.46(17) .
C5 C6 C13 118.49(17) .
C1 C6 C13 123.05(16) .
C12 C7 C8 120.53(16) .
C12 C7 N1A 117.34(16) .
C8 C7 N1A 122.11(16) .
C12 C7 N1B 136.5(12) .
C8 C7 N1B 102.2(11) .
C9 C8 C7 118.21(16) .
C9 C8 C19 118.49(16) .
C7 C8 C19 123.28(16) .
C10 C9 C8 121.78(18) .
C10 C9 H9 119.1 .
C8 C9 H9 119.1 .
C11 C10 C9 119.27(18) .
C11 C10 H10 120.4 .
C9 C10 H10 120.4 .
C10 C11 C12 121.63(18) .
C10 C11 H11 119.2 .
C12 C11 H11 119.2 .
C11 C12 C7 118.57(17) .
C11 C12 C23 118.50(17) .
C7 C12 C23 122.88(16) .
C6 C13 C15 112.57(16) .
C6 C13 C14 110.88(15) .
C15 C13 C14 109.69(15) .
C6 C13 H13 107.8 .
C15 C13 H13 107.8 .
C14 C13 H13 107.8 .
C13 C14 H14A 109.5 .
C13 C14 H14B 109.5 .
H14A C14 H14B 109.5 .
C13 C14 H14C 109.5 .
H14A C14 H14C 109.5 .
H14B C14 H14C 109.5 .
C13 C15 H15A 109.5 .
C13 C15 H15B 109.5 .
H15A C15 H15B 109.5 .
C13 C15 H15C 109.5 .
H15A C15 H15C 109.5 .
H15B C15 H15C 109.5 .
C2 C16 C17 111.98(14) .
C2 C16 C18 111.58(15) .
C17 C16 C18 110.43(17) .
C2 C16 H16 107.5 .
C17 C16 H16 107.5 .
C18 C16 H16 107.5 .
C16 C17 H17A 109.5 .
C16 C17 H17B 109.5 .
H17A C17 H17B 109.5 .
C16 C17 H17C 109.5 .
H17A C17 H17C 109.5 .
H17B C17 H17C 109.5 .
C16 C18 H18A 109.5 .
C16 C18 H18B 109.5 .
H18A C18 H18B 109.5 .
C16 C18 H18C 109.5 .
H18A C18 H18C 109.5 .
H18B C18 H18C 109.5 .
C8 C19 C21 111.11(15) .
C8 C19 C20 112.17(15) .
C21 C19 C20 110.71(16) .
C8 C19 H19 107.5 .
C21 C19 H19 107.5 .
C20 C19 H19 107.5 .
C19 C20 H20A 109.5 .
C19 C20 H20B 109.5 .
H20A C20 H20B 109.5 .
C19 C20 H20C 109.5 .
H20A C20 H20C 109.5 .
H20B C20 H20C 109.5 .
C19 C21 H21A 109.5 .
C19 C21 H21B 109.5 .
H21A C21 H21B 109.5 .
C19 C21 H21C 109.5 .
H21A C21 H21C 109.5 .
H21B C21 H21C 109.5 .
C23 C22 H22A 109.5 .
C23 C22 H22B 109.5 .
H22A C22 H22B 109.5 .
C23 C22 H22C 109.5 .
H22A C22 H22C 109.5 .
H22B C22 H22C 109.5 .
C12 C23 C24 112.64(17) .
C12 C23 C22 110.24(16) .
C24 C23 C22 110.13(17) .
C12 C23 H23 107.9 .
C24 C23 H23 107.9 .
C22 C23 H23 107.9 .
C23 C24 H24A 109.5 .
C23 C24 H24B 109.5 .
H24A C24 H24B 109.5 .
C23 C24 H24C 109.5 .
H24A C24 H24C 109.5 .
H24B C24 H24C 109.5 .

loop_
_geom_bond_atom_site_label_1
_geom_bond_atom_site_label_2
_geom_bond_distance
_geom_bond_site_symmetry_2
P1A N1A 1.7004(17) .
P1A N2A 1.7269(18) .
P1A P1A 2.3206(9) 2_655
N1A C7 1.445(2) .
N1A C25A 1.474(2) .
N2A C1 1.431(2) .
N2A C26A 1.467(2) .
C25A C26A 1.525(2) .
C25A H25A 0.9700 .
C25A H25B 0.9700 .
C26A H26A 0.9700 .
C26A H26B 0.9700 .
P1B N2B 1.64(3) .
P1B N1B 1.71(3) .
P1B P1B 2.376(11) 2_655
N1B C25B 1.479(14) .
N1B C7 1.58(3) .
N2B C26B 1.476(15) .
N2B C1 1.63(3) .
C25B C26B 1.524(15) .
C25B H25C 0.9700 .
C25B H25D 0.9700 .
C26B H26C 0.9700 .
C26B H26D 0.9700 .
C1 C2 1.409(2) .
C1 C6 1.410(2) .
C2 C3 1.394(2) .
C2 C16 1.518(2) .
C3 C4 1.370(3) .
C3 H3 0.9300 .
C4 C5 1.374(3) .
C4 H4 0.9300 .
C5 C6 1.392(3) .
C5 H5 0.9300 .
C6 C13 1.519(3) .
C7 C12 1.404(2) .
C7 C8 1.409(2) .
C8 C9 1.395(2) .
C8 C19 1.512(2) .
C9 C10 1.380(3) .
C9 H9 0.9300 .
C10 C11 1.375(3) .
C10 H10 0.9300 .
C11 C12 1.395(3) .
C11 H11 0.9300 .
C12 C23 1.515(3) .
C13 C15 1.520(3) .
C13 C14 1.545(2) .
C13 H13 0.9800 .
C14 H14A 0.9600 .
C14 H14B 0.9600 .
C14 H14C 0.9600 .
C15 H15A 0.9600 .
C15 H15B 0.9600 .
C15 H15C 0.9600 .
C16 C17 1.520(2) .
C16 C18 1.528(3) .
C16 H16 0.9800 .
C17 H17A 0.9600 .
C17 H17B 0.9600 .
C17 H17C 0.9600 .
C18 H18A 0.9600 .
C18 H18B 0.9600 .
C18 H18C 0.9600 .
C19 C21 1.531(2) .
C19 C20 1.532(3) .
C19 H19 0.9800 .
C20 H20A 0.9600 .
C20 H20B 0.9600 .
C20 H20C 0.9600 .
C21 H21A 0.9600 .
C21 H21B 0.9600 .
C21 H21C 0.9600 .
C22 C23 1.532(3) .
C22 H22A 0.9600 .
C22 H22B 0.9600 .
C22 H22C 0.9600 .
C23 C24 1.526(3) .
C23 H23 0.9800 .
C24 H24A 0.9600 .
C24 H24B 0.9600 .
C24 H24C 0.9600 .

loop_
_geom_torsion_atom_site_label_1
_geom_torsion_atom_site_label_2
_geom_torsion_atom_site_label_3
_geom_torsion_atom_site_label_4
_geom_torsion
_geom_torsion_site_symmetry_1
N2A P1A N1A C7 -135.95(16) .
P1A P1A N1A C7 126.07(14) 2_655
N2A P1A N1A C25A 14.77(15) .
P1A P1A N1A C25A -83.21(14) 2_655
N1A P1A N2A C1 -178.54(17) .
P1A P1A N2A C1 -59.61(16) 2_655
N1A P1A N2A C26A 6.24(16) .
P1A P1A N2A C26A 125.18(14) 2_655
C7 N1A C25A C26A 121.79(17) .
P1A N1A C25A C26A -30.54(18) .
C1 N2A C26A C25A 160.81(17) .
P1A N2A C26A C25A -23.8(2) .
N1A C25A C26A N2A 32.8(2) .
N2B P1B N1B C25B 48(2) .
P1B P1B N1B C25B -174.0(16) 2_655
N2B P1B N1B C7 -174(3) .
P1B P1B N1B C7 -36(3) 2_655
N1B P1B N2B C26B -48(3) .
P1B P1B N2B C26B -158(2) 2_655
N1B P1B N2B C1 123(3) .
P1B P1B N2B C1 13(4) 2_655
C7 N1B C25B C26B 169(3) .
P1B N1B C25B C26B -46(3) .
C1 N2B C26B C25B -148(2) .
P1B N2B C26B C25B 25(3) .
N1B C25B C26B N2B 15(4) .
C26A N2A C1 C2 111.7(2) .
P1A N2A C1 C2 -63.1(2) .
C26A N2A C1 C6 -69.8(2) .
P1A N2A C1 C6 115.38(18) .
C26A N2A C1 N2B -41(3) .
P1A N2A C1 N2B 144(3) .
C26B N2B C1 C2 71(3) .
P1B N2B C1 C2 -101(2) .
C26B N2B C1 C6 -100(2) .
P1B N2B C1 C6 88(2) .
C26B N2B C1 N2A 105(4) .
P1B N2B C1 N2A -66(3) .
C6 C1 C2 C3 -2.7(2) .
N2A C1 C2 C3 175.78(15) .
N2B C1 C2 C3 -172.8(13) .
C6 C1 C2 C16 177.59(14) .
N2A C1 C2 C16 -3.9(2) .
N2B C1 C2 C16 7.5(14) .
C1 C2 C3 C4 1.8(2) .
C16 C2 C3 C4 -178.46(15) .
C2 C3 C4 C5 0.2(3) .
C3 C4 C5 C6 -1.5(3) .
C4 C5 C6 C1 0.6(3) .
C4 C5 C6 C13 -179.12(16) .
C2 C1 C6 C5 1.6(2) .
N2A C1 C6 C5 -176.93(15) .
N2B C1 C6 C5 174.3(10) .
C2 C1 C6 C13 -178.77(15) .
N2A C1 C6 C13 2.7(2) .
N2B C1 C6 C13 -6.0(10) .
C25A N1A C7 C12 94.5(2) .
P1A N1A C7 C12 -116.28(17) .
C25A N1A C7 C8 -83.9(2) .
P1A N1A C7 C8 65.3(2) .
C25A N1A C7 N1B -65(3) .
P1A N1A C7 N1B 84(3) .
C25B N1B C7 C12 107(2) .
P1B N1B C7 C12 -26(3) .
C25B N1B C7 C8 -63(3) .
P1B N1B C7 C8 164(2) .
C25B N1B C7 N1A 133(5) .
P1B N1B C7 N1A -0.1(9) .
C12 C7 C8 C9 -0.8(2) .
N1A C7 C8 C9 177.60(15) .
N1B C7 C8 C9 171.0(10) .
C12 C7 C8 C19 -179.11(15) .
N1A C7 C8 C19 -0.7(3) .
N1B C7 C8 C19 -7.4(10) .
C7 C8 C9 C10 -0.2(3) .
C19 C8 C9 C10 178.22(16) .
C8 C9 C10 C11 0.8(3) .
C9 C10 C11 C12 -0.4(3) .
C10 C11 C12 C7 -0.5(3) .
C10 C11 C12 C23 -178.06(17) .
C8 C7 C12 C11 1.1(2) .
N1A C7 C12 C11 -177.31(15) .
N1B C7 C12 C11 -167.1(14) .
C8 C7 C12 C23 178.53(16) .
N1A C7 C12 C23 0.1(2) .
N1B C7 C12 C23 10.3(14) .
C5 C6 C13 C15 47.2(2) .
C1 C6 C13 C15 -132.48(17) .
C5 C6 C13 C14 -76.1(2) .
C1 C6 C13 C14 104.22(18) .
C3 C2 C16 C17 -70.2(2) .
C1 C2 C16 C17 109.46(19) .
C3 C2 C16 C18 54.1(2) .
C1 C2 C16 C18 -126.18(18) .
C9 C8 C19 C21 -65.6(2) .
C7 C8 C19 C21 112.70(19) .
C9 C8 C19 C20 58.9(2) .
C7 C8 C19 C20 -122.78(18) .
C11 C12 C23 C24 -52.2(2) .
C7 C12 C23 C24 130.39(18) .
C11 C12 C23 C22 71.2(2) .
C7 C12 C23 C22 -106.2(2) .
